data_7154783
loop_
_publ_author_name
'Janiak, Agnieszka'
'Petryk, Ma\/lgorzata'
'Barbour, Leonard J.'
'Kwit, Marcin'

_publ_section_title
;
 Readily prepared inclusion forming chiral calixsalens.
;
_journal_issue 2
_journal_name_full 'Organic &amp; biomolecular chemistry'
_journal_page_first 669
_journal_page_last 673
_journal_paper_doi 10.1039/c5ob02090e
_journal_volume 14
_journal_year 2015
_chemical_absolute_configuration rm
_chemical_formula_moiety 'C99 H90 N6 O3, 0.75(C2 H3 N)'
_chemical_formula_sum 'C100.5 H92.25 N6.75 O3'
_chemical_formula_weight 1442.56
_chemical_name_systematic
; 
 ? 
;
_space_group_IT_number 19
_symmetry_cell_setting orthorhombic
_symmetry_space_group_name_Hall 'P 2ac 2ab'
_symmetry_space_group_name_H-M 'P 21 21 21'
_atom_sites_solution_hydrogens geom
_atom_sites_solution_primary direct
_atom_sites_solution_secondary difmap
_audit_creation_method SHELXL-97
_audit_update_record
;
2015-10-29 deposited with the CCDC.
2015-10-30 downloaded from the CCDC.
;
_cell_angle_alpha 90.00
_cell_angle_beta 90.00
_cell_angle_gamma 90.00
_cell_formula_units_Z 4
_cell_length_a 15.1450(4)
_cell_length_b 21.4200(4)
_cell_length_c 25.2160(6)
_cell_measurement_reflns_used 9511
_cell_measurement_temperature 100(2)
_cell_measurement_theta_max 66.61
_cell_measurement_theta_min 2.71
_cell_volume 8180.2(3)
_computing_structure_refinement 'SHELXL-97 (Sheldrick, 1997)'
_computing_structure_solution 'SHELXS-97 (Sheldrick, 1990)'
_diffrn_ambient_temperature 100(2)
_diffrn_measured_fraction_theta_full 0.982
_diffrn_measured_fraction_theta_max 0.982
_diffrn_measurement_device_type 'Bruker APEX-II CCD'
_diffrn_measurement_method '\f and \w scans'
_diffrn_radiation_monochromator graphite
_diffrn_radiation_source 'sealed tube'
_diffrn_radiation_type CuK\a
_diffrn_radiation_wavelength 1.54178
_diffrn_reflns_av_R_equivalents 0.0642
_diffrn_reflns_av_sigmaI/netI 0.0569
_diffrn_reflns_limit_h_max 16
_diffrn_reflns_limit_h_min -17
_diffrn_reflns_limit_k_max 22
_diffrn_reflns_limit_k_min -25
_diffrn_reflns_limit_l_max 24
_diffrn_reflns_limit_l_min -30
_diffrn_reflns_number 57004
_diffrn_reflns_theta_full 66.61
_diffrn_reflns_theta_max 66.61
_diffrn_reflns_theta_min 2.71
_diffrn_standards_number 0
_exptl_absorpt_coefficient_mu 0.546
_exptl_absorpt_correction_T_max 0.7528
_exptl_absorpt_correction_T_min 0.6658
_exptl_absorpt_correction_type multi-scan
_exptl_absorpt_process_details 'SADABS 2008/1 (Bruker AXS, 2008)'
_exptl_crystal_colour 'pale yellow'
_exptl_crystal_density_diffrn 1.171
_exptl_crystal_density_method 'not measured'
_exptl_crystal_description plate
_exptl_crystal_F_000 3066
_exptl_crystal_size_max 0.40
_exptl_crystal_size_mid 0.20
_exptl_crystal_size_min 0.05
_refine_diff_density_max 0.232
_refine_diff_density_min -0.249
_refine_diff_density_rms 0.051
_refine_ls_abs_structure_details 'Flack H D (1983), Acta Cryst. A39, 876-881'
_refine_ls_abs_structure_Flack 0.1(3)
_refine_ls_extinction_coef 0.00079(6)
_refine_ls_extinction_expression Fc^*^=kFc[1+0.001xFc^2^\l^3^/sin(2\q)]^-1/4^
_refine_ls_extinction_method SHELXL
_refine_ls_goodness_of_fit_ref 1.034
_refine_ls_hydrogen_treatment constr
_refine_ls_matrix_type full
_refine_ls_number_parameters 1005
_refine_ls_number_reflns 13961
_refine_ls_number_restraints 0
_refine_ls_restrained_S_all 1.034
_refine_ls_R_factor_all 0.0800
_refine_ls_R_factor_gt 0.0542
_refine_ls_shift/su_max 0.000
_refine_ls_shift/su_mean 0.000
_refine_ls_structure_factor_coef Fsqd
_refine_ls_weighting_details 'calc w=1/[\s^2^(Fo^2^)+(0.0713P)^2^+2.3639P] where P=(Fo^2^+2Fc^2^)/3'
_refine_ls_weighting_scheme calc
_refine_ls_wR_factor_gt 0.1304
_refine_ls_wR_factor_ref 0.1450
_reflns_number_gt 10601
_reflns_number_total 13961
_reflns_threshold_expression >2sigma(I)
_cod_data_source_file c5ob02090e2.cif
_cod_data_source_block 3fMeCN
_cod_depositor_comments 'Adding full bibliography for 7154775--7154783.cif.'
_cod_original_formula_sum 'C100.50 H92.25 N6.75 O3'
_cod_database_code 7154783

loop_
_symmetry_equiv_pos_as_xyz
'x, y, z'
'-x+1/2, -y, z+1/2'
'x+1/2, -y+1/2, -z'
'-x, y+1/2, -z+1/2'

loop_
_atom_site_label
_atom_site_type_symbol
_atom_site_fract_x
_atom_site_fract_y
_atom_site_fract_z
_atom_site_U_iso_or_equiv
_atom_site_adp_type
_atom_site_occupancy
_atom_site_symmetry_multiplicity
_atom_site_calc_flag
_atom_site_refinement_flags
O1 O 0.82878(17) 0.70442(9) 0.47212(9) 0.0458(6) Uani 1 1 d .
H1 H 0.8276 0.7116 0.4394 0.055 Uiso 1 1 calc R
O2 O 0.45171(16) 0.69495(10) 0.40847(10) 0.0456(6) Uani 1 1 d .
H2 H 0.3984 0.6945 0.4177 0.055 Uiso 1 1 calc R
O3 O 0.52436(15) 0.67209(9) 0.59536(10) 0.0462(6) Uani 1 1 d .
H3 H 0.5728 0.6805 0.6099 0.055 Uiso 1 1 calc R
N1 N 0.83669(18) 0.65265(11) 0.62432(11) 0.0405(6) Uani 1 1 d .
N2 N 0.29978(18) 0.64446(11) 0.43162(11) 0.0389(6) Uani 1 1 d .
N3 N 0.83861(18) 0.68401(12) 0.37376(11) 0.0423(7) Uani 1 1 d .
N4 N 0.28659(19) 0.60829(11) 0.54070(11) 0.0410(7) Uani 1 1 d .
N5 N 0.65778(19) 0.65675(12) 0.66019(11) 0.0432(7) Uani 1 1 d .
C6 C 0.8451(2) 0.64299(14) 0.48041(14) 0.0395(8) Uani 1 1 d .
N6 N 0.67474(19) 0.68684(12) 0.31650(12) 0.0446(7) Uani 1 1 d .
C2 C 0.8500(2) 0.62132(14) 0.53176(13) 0.0386(8) Uani 1 1 d .
C3 C 0.4271(2) 0.58603(14) 0.58209(14) 0.0422(8) Uani 1 1 d .
C4 C 0.8543(2) 0.60242(14) 0.43670(14) 0.0392(8) Uani 1 1 d .
C5 C 0.8316(2) 0.66497(14) 0.57535(14) 0.0390(8) Uani 1 1 d .
H5 H 0.8144 0.7061 0.5659 0.047 Uiso 1 1 calc R
C102 C 0.4708(2) 0.64154(14) 0.38159(13) 0.0392(8) Uani 1 1 d .
C7 C 0.4413(2) 0.41597(14) 0.63415(14) 0.0415(8) Uani 1 1 d .
C8 C 0.5434(2) 0.50963(15) 0.63804(14) 0.0454(8) Uani 1 1 d .
H8 H 0.5831 0.4839 0.6574 0.055 Uiso 1 1 calc R
C9 C 0.4331(2) 0.53586(14) 0.35498(14) 0.0405(8) Uani 1 1 d .
H9 H 0.3922 0.5022 0.3550 0.049 Uiso 1 1 calc R
C10 C 0.5638(2) 0.57253(15) 0.63134(14) 0.0424(8) Uani 1 1 d .
C11 C 0.8069(2) 0.70198(14) 0.66021(13) 0.0408(8) Uani 1 1 d .
H11 H 0.7854 0.7384 0.6390 0.049 Uiso 1 1 calc R
C12 C 0.4977(2) 0.41023(14) 0.32821(14) 0.0406(8) Uani 1 1 d .
C13 C 0.0736(2) 0.69940(15) 0.52132(15) 0.0462(9) Uani 1 1 d .
H13A H 0.0161 0.6958 0.5397 0.055 Uiso 1 1 calc R
H13B H 0.0955 0.7426 0.5262 0.055 Uiso 1 1 calc R
C14 C 0.5489(2) 0.63646(14) 0.35406(14) 0.0406(8) Uani 1 1 d .
C15 C 0.2271(2) 0.65524(14) 0.51774(13) 0.0389(8) Uani 1 1 d .
H15 H 0.2540 0.6976 0.5222 0.047 Uiso 1 1 calc R
C16 C 0.3620(2) 0.62688(14) 0.55629(13) 0.0418(8) Uani 1 1 d .
H16 H 0.3771 0.6695 0.5510 0.050 Uiso 1 1 calc R
C17 C 0.8312(2) 0.70969(15) 0.32029(13) 0.0412(8) Uani 1 1 d .
H17 H 0.8395 0.6758 0.2935 0.049 Uiso 1 1 calc R
C18 C 0.4262(2) 0.42096(14) 0.69444(14) 0.0428(8) Uani 1 1 d .
C19 C 0.5108(2) 0.36531(14) 0.62041(14) 0.0419(8) Uani 1 1 d .
C20 C 0.4986(2) 0.40884(15) 0.38296(14) 0.0432(8) Uani 1 1 d .
H20 H 0.5171 0.4448 0.4020 0.052 Uiso 1 1 calc R
C21 C 1.0037(2) 0.44539(14) 0.47943(14) 0.0421(8) Uani 1 1 d .
C22 C 0.8703(2) 0.55793(14) 0.54044(14) 0.0404(8) Uani 1 1 d .
H22 H 0.8760 0.5430 0.5757 0.048 Uiso 1 1 calc R
C23 C 0.9102(2) 0.42625(14) 0.56420(14) 0.0434(8) Uani 1 1 d .
C24 C 0.4111(2) 0.59138(14) 0.38153(14) 0.0400(8) Uani 1 1 d .
C25 C 0.5341(2) 0.46813(14) 0.29744(13) 0.0405(8) Uani 1 1 d .
C26 C 0.6819(2) 0.50095(15) 0.25659(14) 0.0444(8) Uani 1 1 d .
H26 H 0.6499 0.5258 0.2320 0.053 Uiso 1 1 calc R
C27 C 0.8461(2) 0.40198(14) 0.47890(14) 0.0418(8) Uani 1 1 d .
C28 C 0.8488(2) 0.62501(14) 0.38275(14) 0.0403(8) Uani 1 1 d .
H28 H 0.8527 0.5965 0.3540 0.048 Uiso 1 1 calc R
C29 C 0.1392(2) 0.65364(14) 0.54594(14) 0.0429(8) Uani 1 1 d .
H29A H 0.1479 0.6643 0.5838 0.051 Uiso 1 1 calc R
H29B H 0.1146 0.6109 0.5441 0.051 Uiso 1 1 calc R
C30 C 0.2142(2) 0.64219(14) 0.45873(13) 0.0385(8) Uani 1 1 d .
H30 H 0.1892 0.5993 0.4546 0.046 Uiso 1 1 calc R
C31 C 0.5129(2) 0.52898(14) 0.32870(13) 0.0389(8) Uani 1 1 d .
C32 C 0.5693(2) 0.57984(14) 0.32893(14) 0.0408(8) Uani 1 1 d .
H32 H 0.6244 0.5762 0.3112 0.049 Uiso 1 1 calc R
C33 C 0.6133(2) 0.68833(15) 0.35061(14) 0.0427(8) Uani 1 1 d .
H33 H 0.6085 0.7229 0.3741 0.051 Uiso 1 1 calc R
C34 C 0.9117(2) 0.44742(14) 0.50560(14) 0.0400(8) Uani 1 1 d .
C35 C 0.8737(2) 0.53926(14) 0.44730(14) 0.0405(8) Uani 1 1 d .
H35 H 0.8812 0.5113 0.4184 0.049 Uiso 1 1 calc R
C36 C 0.5197(2) 0.43822(15) 0.19930(14) 0.0455(8) Uani 1 1 d .
H36 H 0.5751 0.4177 0.2019 0.055 Uiso 1 1 calc R
C37 C 1.0738(2) 0.47635(15) 0.50438(15) 0.0465(9) Uani 1 1 d .
H37 H 1.0643 0.4961 0.5376 0.056 Uiso 1 1 calc R
C38 C 0.2170(2) 0.34859(15) 0.54428(17) 0.0513(10) Uani 1 1 d .
H38 H 0.1687 0.3333 0.5241 0.062 Uiso 1 1 calc R
C39 C 1.0185(3) 0.42075(14) 0.42937(15) 0.0479(9) Uani 1 1 d .
H39 H 0.9713 0.4015 0.4108 0.057 Uiso 1 1 calc R
C40 C 0.5053(2) 0.61061(14) 0.60266(15) 0.0430(8) Uani 1 1 d .
C41 C 0.1498(2) 0.68869(14) 0.43437(14) 0.0416(8) Uani 1 1 d .
H41A H 0.1747 0.7313 0.4368 0.050 Uiso 1 1 calc R
H41B H 0.1410 0.6787 0.3964 0.050 Uiso 1 1 calc R
C42 C 0.0614(2) 0.68653(15) 0.46305(14) 0.0452(8) Uani 1 1 d .
H42A H 0.0210 0.7180 0.4476 0.054 Uiso 1 1 calc R
H42B H 0.0342 0.6449 0.4583 0.054 Uiso 1 1 calc R
C43 C 0.4104(2) 0.52232(14) 0.58993(14) 0.0435(8) Uani 1 1 d .
H43 H 0.3576 0.5052 0.5757 0.052 Uiso 1 1 calc R
C44 C 0.8823(2) 0.51682(15) 0.49846(14) 0.0401(8) Uani 1 1 d .
C45 C 0.8310(3) 0.42892(15) 0.59252(14) 0.0469(9) Uani 1 1 d .
H45 H 0.7814 0.4486 0.5766 0.056 Uiso 1 1 calc R
C46 C 0.2117(2) 0.35218(15) 0.59828(17) 0.0509(10) Uani 1 1 d .
H46 H 0.1592 0.3390 0.6156 0.061 Uiso 1 1 calc R
C47 C 0.3584(2) 0.39427(14) 0.60381(15) 0.0435(8) Uani 1 1 d .
C48 C 0.4670(2) 0.48319(14) 0.61736(14) 0.0423(8) Uani 1 1 d .
C49 C 0.6404(2) 0.59793(15) 0.65866(14) 0.0438(8) Uani 1 1 d .
H49 H 0.6793 0.5699 0.6762 0.053 Uiso 1 1 calc R
C50 C 0.3254(2) 0.59505(14) 0.40827(13) 0.0392(7) Uani 1 1 d .
H50 H 0.2879 0.5595 0.4082 0.047 Uiso 1 1 calc R
C51 C 0.6860(2) 0.42356(16) 0.32405(14) 0.0454(8) Uani 1 1 d .
H51 H 0.6570 0.3952 0.3472 0.054 Uiso 1 1 calc R
C52 C 0.6352(2) 0.46210(14) 0.29176(14) 0.0420(8) Uani 1 1 d .
C53 C 0.9810(2) 0.39708(15) 0.58932(16) 0.0499(9) Uani 1 1 d .
H53 H 1.0360 0.3936 0.5714 0.060 Uiso 1 1 calc R
C54 C 0.2818(2) 0.37481(15) 0.62837(16) 0.0487(9) Uani 1 1 d .
H54 H 0.2769 0.3768 0.6659 0.058 Uiso 1 1 calc R
C55 C 0.2941(3) 0.36759(15) 0.51950(17) 0.0501(9) Uani 1 1 d .
H55 H 0.2991 0.3649 0.4820 0.060 Uiso 1 1 calc R
C56 C 0.7383(2) 0.73787(15) 0.31491(15) 0.0443(8) Uani 1 1 d .
H56 H 0.7270 0.7669 0.3452 0.053 Uiso 1 1 calc R
C57 C 0.4704(2) 0.35693(15) 0.30186(15) 0.0464(8) Uani 1 1 d .
H57 H 0.4682 0.3569 0.2642 0.056 Uiso 1 1 calc R
C58 C 0.3628(2) 0.39016(14) 0.54877(15) 0.0463(9) Uani 1 1 d .
H58 H 0.4149 0.4034 0.5311 0.056 Uiso 1 1 calc R
C59 C 0.4880(2) 0.47192(14) 0.24282(14) 0.0434(8) Uani 1 1 d .
C60 C 0.7602(2) 0.41862(15) 0.46847(14) 0.0435(8) Uani 1 1 d .
H60 H 0.7422 0.4606 0.4740 0.052 Uiso 1 1 calc R
C61 C 1.1699(3) 0.45187(15) 0.43143(17) 0.0526(10) Uani 1 1 d .
H61 H 1.2266 0.4533 0.4153 0.063 Uiso 1 1 calc R
C62 C 1.1568(2) 0.47852(15) 0.48129(16) 0.0495(9) Uani 1 1 d .
H62 H 1.2044 0.4981 0.4993 0.059 Uiso 1 1 calc R
C63 C 0.8706(2) 0.33989(15) 0.47088(15) 0.0486(9) Uani 1 1 d .
H63 H 0.9288 0.3269 0.4797 0.058 Uiso 1 1 calc R
C64 C 0.8206(2) 0.46625(17) 0.29085(16) 0.0515(9) Uani 1 1 d .
H64 H 0.8832 0.4688 0.2915 0.062 Uiso 1 1 calc R
C65 C 0.4901(2) 0.30308(14) 0.63225(14) 0.0459(8) Uani 1 1 d .
H65 H 0.4365 0.2940 0.6502 0.055 Uiso 1 1 calc R
C66 C 0.8223(3) 0.40422(16) 0.64231(15) 0.0511(9) Uani 1 1 d .
H66 H 0.7671 0.4064 0.6601 0.061 Uiso 1 1 calc R
C67 C 0.6989(3) 0.37510(16) 0.44993(15) 0.0502(9) Uani 1 1 d .
H67 H 0.6392 0.3870 0.4442 0.060 Uiso 1 1 calc R
C68 C 0.7716(3) 0.50381(16) 0.25700(15) 0.0493(9) Uani 1 1 d .
H68 H 0.8011 0.5319 0.2338 0.059 Uiso 1 1 calc R
C69 C 0.4730(2) 0.35567(16) 0.41093(15) 0.0494(9) Uani 1 1 d .
H69 H 0.4735 0.3559 0.4486 0.059 Uiso 1 1 calc R
C70 C 0.5457(3) 0.25472(16) 0.61854(15) 0.0505(9) Uani 1 1 d .
H70 H 0.5307 0.2131 0.6278 0.061 Uiso 1 1 calc R
C71 C 0.8940(3) 0.37606(15) 0.66678(16) 0.0517(9) Uani 1 1 d .
H71 H 0.8886 0.3592 0.7015 0.062 Uiso 1 1 calc R
C72 C 0.4459(3) 0.30323(16) 0.32971(16) 0.0528(10) Uani 1 1 d .
H72 H 0.4286 0.2669 0.3108 0.063 Uiso 1 1 calc R
C73 C 0.6226(3) 0.26659(16) 0.59160(16) 0.0532(9) Uani 1 1 d .
H73 H 0.6606 0.2332 0.5820 0.064 Uiso 1 1 calc R
C74 C 0.7314(2) 0.67668(15) 0.69389(14) 0.0443(8) Uani 1 1 d .
H74 H 0.7531 0.6400 0.7147 0.053 Uiso 1 1 calc R
C75 C 1.1014(2) 0.42380(15) 0.40607(17) 0.0514(9) Uani 1 1 d .
H75 H 1.1104 0.4060 0.3720 0.062 Uiso 1 1 calc R
C76 C 0.5876(2) 0.37609(16) 0.59272(15) 0.0493(9) Uani 1 1 d .
H76 H 0.6023 0.4177 0.5831 0.059 Uiso 1 1 calc R
C77 C 0.4725(2) 0.43405(16) 0.15268(15) 0.0469(9) Uani 1 1 d .
H77 H 0.4943 0.4090 0.1245 0.056 Uiso 1 1 calc R
C78 C 0.9723(3) 0.37296(17) 0.64017(17) 0.0549(10) Uani 1 1 d .
H78 H 1.0218 0.3540 0.6567 0.066 Uiso 1 1 calc R
C79 C 0.7765(3) 0.42519(17) 0.32357(16) 0.0516(9) Uani 1 1 d .
H79 H 0.8090 0.3979 0.3459 0.062 Uiso 1 1 calc R
C80 C 0.4467(3) 0.30265(17) 0.38396(16) 0.0523(9) Uani 1 1 d .
H80 H 0.4295 0.2663 0.4028 0.063 Uiso 1 1 calc R
C81 C 0.4701(2) 0.38534(15) 0.73280(15) 0.0474(9) Uani 1 1 d .
H81 H 0.5110 0.3544 0.7217 0.057 Uiso 1 1 calc R
C82 C 0.3647(3) 0.50272(17) 0.18789(15) 0.0519(9) Uani 1 1 d .
H82 H 0.3122 0.5264 0.1836 0.062 Uiso 1 1 calc R
C83 C 0.9018(2) 0.75967(16) 0.31308(16) 0.0509(9) Uani 1 1 d .
H83A H 0.8977 0.7901 0.3425 0.061 Uiso 1 1 calc R
H83B H 0.9608 0.7399 0.3147 0.061 Uiso 1 1 calc R
C84 C 0.7259(3) 0.31448(16) 0.44003(15) 0.0528(9) Uani 1 1 d .
H84 H 0.6852 0.2850 0.4261 0.063 Uiso 1 1 calc R
C85 C 0.7297(3) 0.77321(17) 0.26314(16) 0.0540(9) Uani 1 1 d .
H85A H 0.6710 0.7935 0.2618 0.065 Uiso 1 1 calc R
H85B H 0.7332 0.7432 0.2333 0.065 Uiso 1 1 calc R
C86 C 0.6446(3) 0.32759(16) 0.57841(15) 0.0523(9) Uani 1 1 d .
H86 H 0.6978 0.3363 0.5599 0.063 Uiso 1 1 calc R
C87 C 0.8116(3) 0.29682(16) 0.45030(16) 0.0543(10) Uani 1 1 d .
H87 H 0.8303 0.2553 0.4433 0.065 Uiso 1 1 calc R
C88 C 0.8821(3) 0.72307(16) 0.69634(15) 0.0500(9) Uani 1 1 d .
H88A H 0.9313 0.7396 0.6746 0.060 Uiso 1 1 calc R
H88B H 0.9045 0.6869 0.7168 0.060 Uiso 1 1 calc R
C89 C 0.3543(3) 0.47513(17) 0.76684(16) 0.0556(10) Uani 1 1 d .
H89 H 0.3144 0.5065 0.7785 0.067 Uiso 1 1 calc R
C90 C 0.3679(3) 0.46712(16) 0.71350(16) 0.0498(9) Uani 1 1 d .
H90 H 0.3376 0.4931 0.6890 0.060 Uiso 1 1 calc R
C91 C 0.4102(2) 0.50566(16) 0.23509(15) 0.0482(9) Uani 1 1 d .
H91 H 0.3882 0.5311 0.2629 0.058 Uiso 1 1 calc R
C92 C 0.3972(3) 0.43876(18) 0.80396(17) 0.0595(10) Uani 1 1 d .
H92 H 0.3868 0.4444 0.8408 0.071 Uiso 1 1 calc R
C93 C 0.4556(3) 0.39393(17) 0.78598(16) 0.0533(10) Uani 1 1 d .
H93 H 0.4863 0.3687 0.8109 0.064 Uiso 1 1 calc R
C94 C 0.8920(3) 0.79389(18) 0.26065(16) 0.0603(10) Uani 1 1 d .
H94A H 0.9374 0.8270 0.2581 0.072 Uiso 1 1 calc R
H94B H 0.9014 0.7643 0.2310 0.072 Uiso 1 1 calc R
C95 C 0.3942(3) 0.46572(17) 0.14652(16) 0.0513(9) Uani 1 1 d .
H95 H 0.3612 0.4623 0.1146 0.062 Uiso 1 1 calc R
C96 C 0.8499(3) 0.77389(16) 0.73465(16) 0.0599(11) Uani 1 1 d .
H96A H 0.8990 0.7867 0.7582 0.072 Uiso 1 1 calc R
H96B H 0.8305 0.8109 0.7143 0.072 Uiso 1 1 calc R
C97 C 0.6988(3) 0.72692(17) 0.73235(16) 0.0572(10) Uani 1 1 d .
H97A H 0.6742 0.7625 0.7120 0.069 Uiso 1 1 calc R
H97B H 0.6511 0.7096 0.7548 0.069 Uiso 1 1 calc R
C98 C 0.7744(3) 0.74981(18) 0.76750(17) 0.0671(12) Uani 1 1 d .
H98A H 0.7527 0.7835 0.7910 0.081 Uiso 1 1 calc R
H98B H 0.7953 0.7150 0.7901 0.081 Uiso 1 1 calc R
C99 C 0.8008(3) 0.82274(18) 0.25617(17) 0.0639(11) Uani 1 1 d .
H99A H 0.7943 0.8428 0.2210 0.077 Uiso 1 1 calc R
H99B H 0.7937 0.8554 0.2836 0.077 Uiso 1 1 calc R
N100 N 0.5624(5) 0.4988(3) 0.4887(3) 0.100(2) Uani 0.75 1 d P
C101 C 0.6165(5) 0.6150(3) 0.4878(3) 0.089(2) Uani 0.75 1 d P
H10A H 0.6604 0.6206 0.4597 0.133 Uiso 0.75 1 calc PR
H10B H 0.6429 0.6255 0.5222 0.133 Uiso 0.75 1 calc PR
H10C H 0.5659 0.6424 0.4812 0.133 Uiso 0.75 1 calc PR
C1 C 0.5871(5) 0.5502(4) 0.4885(3) 0.0823(19) Uani 0.75 1 d P

loop_
_atom_site_aniso_label
_atom_site_aniso_U_11
_atom_site_aniso_U_22
_atom_site_aniso_U_33
_atom_site_aniso_U_23
_atom_site_aniso_U_13
_atom_site_aniso_U_12
O1 0.0551(15) 0.0273(11) 0.0550(14) 0.0007(9) -0.0023(13) 0.0063(10)
O2 0.0370(14) 0.0312(11) 0.0686(16) -0.0092(10) 0.0058(12) 0.0025(10)
O3 0.0375(14) 0.0265(11) 0.0746(17) 0.0055(10) -0.0039(12) -0.0025(9)
N1 0.0354(15) 0.0314(13) 0.0545(18) -0.0007(12) -0.0043(14) 0.0014(11)
N2 0.0318(15) 0.0293(13) 0.0555(17) -0.0008(12) 0.0044(13) 0.0011(11)
N3 0.0352(15) 0.0346(15) 0.0573(17) 0.0007(12) 0.0011(13) -0.0002(11)
N4 0.0388(17) 0.0281(13) 0.0561(18) 0.0021(12) -0.0004(14) -0.0005(12)
N5 0.0397(16) 0.0312(15) 0.0586(18) -0.0030(12) -0.0007(14) -0.0012(12)
C6 0.0285(18) 0.0306(16) 0.060(2) -0.0016(14) -0.0033(16) -0.0006(13)
N6 0.0357(17) 0.0357(15) 0.0625(18) -0.0014(13) 0.0007(15) -0.0021(12)
C2 0.0313(18) 0.0301(16) 0.054(2) -0.0028(14) -0.0044(15) -0.0007(13)
C3 0.037(2) 0.0320(17) 0.058(2) 0.0040(14) 0.0004(16) 0.0009(14)
C4 0.0281(17) 0.0317(16) 0.058(2) -0.0033(14) 0.0002(15) 0.0029(13)
C5 0.0273(17) 0.0261(15) 0.064(2) -0.0009(14) -0.0046(16) -0.0015(13)
C102 0.0375(19) 0.0302(16) 0.050(2) -0.0025(13) -0.0016(16) 0.0010(13)
C7 0.0384(19) 0.0269(16) 0.059(2) 0.0033(14) -0.0038(17) -0.0014(13)
C8 0.043(2) 0.0332(17) 0.060(2) 0.0028(15) 0.0004(18) 0.0049(15)
C9 0.0385(19) 0.0298(16) 0.053(2) -0.0004(14) 0.0002(16) -0.0018(13)
C10 0.0360(19) 0.0322(17) 0.059(2) 0.0017(15) -0.0006(16) -0.0009(14)
C11 0.043(2) 0.0265(15) 0.053(2) -0.0003(13) -0.0054(16) 0.0007(14)
C12 0.0304(18) 0.0321(16) 0.059(2) -0.0024(14) -0.0014(16) 0.0017(13)
C13 0.0333(19) 0.0308(17) 0.075(3) -0.0032(16) 0.0100(18) 0.0011(14)
C14 0.0293(18) 0.0362(17) 0.056(2) -0.0027(15) -0.0024(16) 0.0022(13)
C15 0.0336(18) 0.0282(16) 0.055(2) 0.0011(14) 0.0018(16) 0.0013(13)
C16 0.043(2) 0.0283(16) 0.054(2) 0.0021(14) 0.0044(17) -0.0002(15)
C17 0.0389(19) 0.0356(17) 0.0490(19) -0.0028(14) 0.0053(16) 0.0000(14)
C18 0.037(2) 0.0285(16) 0.063(2) 0.0047(15) -0.0049(17) -0.0047(14)
C19 0.041(2) 0.0269(16) 0.058(2) 0.0039(14) -0.0047(17) -0.0038(14)
C20 0.0363(19) 0.0355(17) 0.058(2) -0.0029(15) 0.0003(17) 0.0012(14)
C21 0.040(2) 0.0232(15) 0.063(2) 0.0039(14) -0.0030(17) 0.0013(14)
C22 0.0332(18) 0.0308(16) 0.057(2) -0.0011(14) -0.0034(16) -0.0012(14)
C23 0.042(2) 0.0274(16) 0.061(2) -0.0048(15) -0.0037(18) 0.0014(14)
C24 0.0321(18) 0.0326(17) 0.055(2) -0.0015(14) 0.0002(16) 0.0015(13)
C25 0.041(2) 0.0291(16) 0.051(2) -0.0037(14) 0.0020(16) 0.0016(14)
C26 0.038(2) 0.0395(17) 0.055(2) -0.0036(15) 0.0014(17) 0.0016(15)
C27 0.041(2) 0.0302(16) 0.054(2) 0.0006(14) 0.0018(17) -0.0022(14)
C28 0.0313(18) 0.0324(17) 0.057(2) -0.0043(14) 0.0020(16) -0.0002(13)
C29 0.043(2) 0.0301(16) 0.056(2) -0.0012(14) 0.0029(17) -0.0014(14)
C30 0.0317(18) 0.0267(15) 0.057(2) 0.0015(13) 0.0048(15) 0.0018(13)
C31 0.0321(18) 0.0316(16) 0.053(2) -0.0025(14) -0.0001(16) 0.0013(14)
C32 0.0322(18) 0.0364(17) 0.054(2) 0.0000(14) 0.0019(16) 0.0017(14)
C33 0.0348(19) 0.0315(17) 0.062(2) -0.0038(15) 0.0015(18) 0.0022(14)
C34 0.0367(19) 0.0249(16) 0.058(2) -0.0016(14) -0.0035(16) 0.0020(13)
C35 0.0307(18) 0.0326(17) 0.058(2) -0.0058(14) -0.0013(16) -0.0010(14)
C36 0.044(2) 0.0379(18) 0.055(2) -0.0010(15) 0.0024(18) 0.0009(15)
C37 0.048(2) 0.0268(17) 0.064(2) 0.0069(15) -0.0050(18) -0.0015(15)
C38 0.040(2) 0.0332(18) 0.081(3) -0.0003(17) -0.014(2) 0.0016(15)
C39 0.048(2) 0.0306(16) 0.065(2) -0.0023(15) -0.0003(19) 0.0002(15)
C40 0.039(2) 0.0279(16) 0.062(2) 0.0009(14) 0.0069(17) 0.0030(14)
C41 0.0368(19) 0.0308(16) 0.057(2) 0.0045(14) 0.0003(16) 0.0007(14)
C42 0.0355(19) 0.0326(17) 0.068(2) 0.0057(15) 0.0003(17) 0.0020(14)
C43 0.042(2) 0.0304(16) 0.058(2) 0.0003(15) -0.0007(17) 0.0016(14)
C44 0.0284(17) 0.0342(17) 0.058(2) -0.0026(15) -0.0019(15) -0.0001(14)
C45 0.047(2) 0.0347(17) 0.059(2) -0.0018(15) -0.0028(19) 0.0053(15)
C46 0.034(2) 0.0320(18) 0.086(3) 0.0062(17) -0.0048(19) 0.0028(14)
C47 0.041(2) 0.0229(15) 0.067(2) 0.0017(14) -0.0037(18) 0.0019(14)
C48 0.0366(19) 0.0267(16) 0.064(2) 0.0010(14) 0.0005(17) 0.0021(14)
C49 0.041(2) 0.0348(18) 0.055(2) 0.0020(15) 0.0000(17) 0.0016(15)
C50 0.0293(17) 0.0349(17) 0.053(2) 0.0010(14) -0.0026(15) -0.0008(13)
C51 0.041(2) 0.0411(18) 0.055(2) -0.0044(15) 0.0006(17) 0.0017(15)
C52 0.041(2) 0.0321(17) 0.053(2) -0.0081(14) 0.0017(17) 0.0025(14)
C53 0.035(2) 0.0388(18) 0.076(3) 0.0084(17) -0.0024(18) 0.0052(15)
C54 0.046(2) 0.0306(17) 0.070(2) 0.0059(16) -0.0019(19) 0.0023(15)
C55 0.047(2) 0.0330(18) 0.071(2) -0.0024(16) -0.0082(19) 0.0071(16)
C56 0.0313(19) 0.0375(18) 0.064(2) -0.0018(15) -0.0006(17) -0.0027(14)
C57 0.042(2) 0.0387(18) 0.059(2) -0.0014(15) -0.0044(17) -0.0062(15)
C58 0.043(2) 0.0311(17) 0.065(2) 0.0037(15) -0.0009(19) 0.0028(15)
C59 0.044(2) 0.0324(16) 0.054(2) -0.0006(15) 0.0004(17) -0.0037(15)
C60 0.042(2) 0.0341(17) 0.054(2) 0.0038(14) -0.0021(17) 0.0000(15)
C61 0.042(2) 0.0350(18) 0.081(3) 0.0098(18) 0.009(2) 0.0020(16)
C62 0.039(2) 0.0319(17) 0.077(3) 0.0144(17) -0.0039(19) -0.0049(15)
C63 0.040(2) 0.0303(18) 0.075(3) 0.0002(16) 0.0008(19) 0.0007(15)
C64 0.0303(19) 0.056(2) 0.068(2) -0.0130(18) 0.0017(18) 0.0000(17)
C65 0.046(2) 0.0310(17) 0.061(2) 0.0018(15) -0.0017(17) 0.0013(15)
C66 0.053(2) 0.0421(19) 0.058(2) -0.0034(17) 0.0029(19) -0.0003(17)
C67 0.049(2) 0.0415(19) 0.060(2) 0.0035(16) -0.0073(18) -0.0084(17)
C68 0.048(2) 0.0419(19) 0.058(2) -0.0098(16) 0.0093(19) -0.0003(16)
C69 0.042(2) 0.050(2) 0.056(2) 0.0037(17) 0.0059(18) -0.0021(17)
C70 0.057(2) 0.0326(18) 0.062(2) 0.0027(15) -0.003(2) -0.0011(16)
C71 0.057(3) 0.0344(18) 0.063(2) 0.0004(16) 0.000(2) 0.0001(17)
C72 0.051(2) 0.0361(18) 0.071(3) 0.0019(17) -0.007(2) -0.0087(16)
C73 0.052(2) 0.039(2) 0.069(2) -0.0026(17) -0.001(2) 0.0072(17)
C74 0.045(2) 0.0342(17) 0.053(2) -0.0012(15) -0.0052(17) -0.0027(15)
C75 0.045(2) 0.0332(18) 0.076(3) -0.0002(17) 0.007(2) -0.0013(16)
C76 0.047(2) 0.0352(18) 0.066(2) 0.0031(16) -0.0056(19) -0.0033(16)
C77 0.047(2) 0.0446(19) 0.049(2) -0.0030(15) 0.0044(18) -0.0001(16)
C78 0.045(2) 0.045(2) 0.074(3) 0.0108(18) -0.005(2) 0.0078(17)
C79 0.043(2) 0.052(2) 0.060(2) -0.0069(17) -0.0049(19) 0.0054(17)
C80 0.046(2) 0.045(2) 0.066(3) 0.0100(17) -0.003(2) -0.0091(16)
C81 0.043(2) 0.0343(18) 0.065(3) 0.0017(16) -0.0026(18) 0.0019(15)
C82 0.039(2) 0.056(2) 0.060(2) -0.0011(17) -0.0016(19) 0.0105(17)
C83 0.038(2) 0.045(2) 0.070(3) 0.0000(17) 0.0035(18) -0.0062(16)
C84 0.056(3) 0.0393(19) 0.063(2) -0.0019(16) -0.003(2) -0.0111(17)
C85 0.048(2) 0.048(2) 0.066(2) 0.0088(18) -0.008(2) -0.0006(17)
C86 0.045(2) 0.045(2) 0.067(2) -0.0005(17) 0.0007(19) -0.0005(17)
C87 0.055(2) 0.0298(17) 0.079(3) -0.0049(16) 0.002(2) -0.0010(17)
C88 0.047(2) 0.0373(18) 0.065(2) 0.0038(16) -0.0101(19) 0.0017(16)
C89 0.052(2) 0.044(2) 0.071(3) -0.0030(18) 0.004(2) 0.0083(17)
C90 0.044(2) 0.0375(19) 0.067(3) 0.0039(16) -0.0016(19) 0.0054(16)
C91 0.046(2) 0.0436(19) 0.056(2) -0.0049(16) 0.0010(18) 0.0070(16)
C92 0.068(3) 0.051(2) 0.060(2) -0.0041(18) 0.003(2) 0.003(2)
C93 0.050(2) 0.047(2) 0.063(3) 0.0038(17) -0.007(2) 0.0058(17)
C94 0.064(3) 0.049(2) 0.068(3) 0.0059(18) 0.011(2) -0.0178(19)
C95 0.046(2) 0.052(2) 0.056(2) 0.0022(17) -0.0063(18) -0.0043(17)
C96 0.073(3) 0.0354(19) 0.071(3) -0.0085(17) -0.018(2) -0.0036(18)
C97 0.067(3) 0.045(2) 0.059(2) -0.0097(17) 0.008(2) 0.0008(19)
C98 0.097(4) 0.043(2) 0.061(3) -0.0129(18) -0.006(3) -0.001(2)
C99 0.072(3) 0.046(2) 0.074(3) 0.0171(19) -0.005(2) -0.011(2)
N100 0.117(5) 0.082(4) 0.101(5) -0.013(3) -0.005(4) 0.012(4)
C101 0.072(5) 0.093(5) 0.101(5) 0.007(4) 0.001(4) -0.002(4)
C1 0.077(5) 0.068(4) 0.101(5) 0.000(4) 0.007(4) 0.022(4)

loop_
_atom_type_symbol
_atom_type_description
_atom_type_scat_dispersion_real
_atom_type_scat_dispersion_imag
_atom_type_scat_source
C C 0.0181 0.0091 'International Tables Vol C Tables 4.2.6.8 and 6.1.1.4'
H H 0.0000 0.0000 'International Tables Vol C Tables 4.2.6.8 and 6.1.1.4'
N N 0.0311 0.0180 'International Tables Vol C Tables 4.2.6.8 and 6.1.1.4'
O O 0.0492 0.0322 'International Tables Vol C Tables 4.2.6.8 and 6.1.1.4'

loop_
_geom_angle_atom_site_label_1
_geom_angle_atom_site_label_2
_geom_angle_atom_site_label_3
_geom_angle
C5 N1 C11 115.8(3)
C50 N2 C30 117.3(3)
C28 N3 C17 122.6(3)
C16 N4 C15 117.3(3)
C49 N5 C74 117.3(3)
O1 C6 C2 118.8(3)
O1 C6 C4 119.7(3)
C2 C6 C4 121.4(3)
C33 N6 C56 119.0(3)
C6 C2 C22 118.8(3)
C6 C2 C5 118.6(3)
C22 C2 C5 122.6(3)
C40 C3 C43 117.9(3)
C40 C3 C16 120.6(3)
C43 C3 C16 121.4(3)
C6 C4 C35 117.6(3)
C6 C4 C28 121.6(3)
C35 C4 C28 120.7(3)
N1 C5 C2 125.9(3)
O2 C102 C14 120.0(3)
O2 C102 C24 120.5(3)
C14 C102 C24 119.5(3)
C18 C7 C47 113.0(3)
C18 C7 C48 104.0(3)
C47 C7 C48 110.4(3)
C18 C7 C19 111.7(3)
C47 C7 C19 103.3(3)
C48 C7 C19 114.7(3)
C48 C8 C10 122.2(3)
C31 C9 C24 121.6(3)
C8 C10 C40 119.0(3)
C8 C10 C49 118.8(3)
C40 C10 C49 122.0(3)
N1 C11 C74 108.6(3)
N1 C11 C88 110.6(3)
C74 C11 C88 109.4(3)
C20 C12 C57 117.7(3)
C20 C12 C25 120.7(3)
C57 C12 C25 121.4(3)
C42 C13 C29 111.1(3)
C102 C14 C32 119.1(3)
C102 C14 C33 122.4(3)
C32 C14 C33 118.5(3)
N4 C15 C29 109.9(3)
N4 C15 C30 109.7(3)
C29 C15 C30 110.0(3)
N4 C16 C3 123.6(3)
N3 C17 C83 108.7(3)
N3 C17 C56 107.5(3)
C83 C17 C56 110.8(3)
C81 C18 C90 116.4(3)
C81 C18 C7 125.0(3)
C90 C18 C7 118.5(3)
C76 C19 C65 117.2(3)
C76 C19 C7 124.7(3)
C65 C19 C7 117.8(3)
C12 C20 C69 121.4(3)
C39 C21 C37 117.8(3)
C39 C21 C34 123.1(3)
C37 C21 C34 118.6(3)
C44 C22 C2 121.4(3)
C53 C23 C45 116.5(3)
C53 C23 C34 123.7(3)
C45 C23 C34 119.3(3)
C102 C24 C9 119.7(3)
C102 C24 C50 121.9(3)
C9 C24 C50 118.3(3)
C52 C25 C59 111.7(3)
C52 C25 C31 108.8(3)
C59 C25 C31 108.3(3)
C52 C25 C12 109.2(3)
C59 C25 C12 108.9(3)
C31 C25 C12 109.9(3)
C68 C26 C52 121.6(4)
C60 C27 C63 118.1(3)
C60 C27 C34 121.9(3)
C63 C27 C34 119.5(3)
N3 C28 C4 119.9(3)
C15 C29 C13 111.6(3)
N2 C30 C41 110.9(3)
N2 C30 C15 109.5(3)
C41 C30 C15 110.8(3)
C32 C31 C9 116.9(3)
C32 C31 C25 122.3(3)
C9 C31 C25 120.7(3)
C31 C32 C14 123.1(3)
N6 C33 C14 120.3(3)
C21 C34 C27 112.1(3)
C21 C34 C23 114.4(3)
C27 C34 C23 102.9(3)
C21 C34 C44 103.6(3)
C27 C34 C44 111.5(3)
C23 C34 C44 112.7(3)
C44 C35 C4 122.0(3)
C77 C36 C59 121.6(3)
C62 C37 C21 120.9(4)
C46 C38 C55 118.9(4)
C21 C39 C75 120.9(4)
O3 C40 C3 119.6(3)
O3 C40 C10 119.9(3)
C3 C40 C10 120.5(3)
C42 C41 C30 110.6(3)
C13 C42 C41 110.4(3)
C48 C43 C3 123.2(3)
C35 C44 C22 118.6(3)
C35 C44 C34 117.7(3)
C22 C44 C34 123.5(3)
C66 C45 C23 122.4(3)
C38 C46 C54 121.2(4)
C54 C47 C58 117.9(3)
C54 C47 C7 123.6(3)
C58 C47 C7 118.4(3)
C43 C48 C8 117.2(3)
C43 C48 C7 122.9(3)
C8 C48 C7 119.0(3)
N5 C49 C10 122.9(3)
N2 C50 C24 121.9(3)
C79 C51 C52 122.1(4)
C51 C52 C26 116.3(3)
C51 C52 C25 122.9(3)
C26 C52 C25 120.5(3)
C78 C53 C23 120.9(4)
C47 C54 C46 120.1(4)
C58 C55 C38 120.2(4)
N6 C56 C85 110.0(3)
N6 C56 C17 107.9(3)
C85 C56 C17 110.5(3)
C12 C57 C72 121.1(3)
C55 C58 C47 121.7(4)
C91 C59 C36 116.6(3)
C91 C59 C25 122.2(3)
C36 C59 C25 121.1(3)
C27 C60 C67 121.4(3)
C75 C61 C62 119.7(4)
C37 C62 C61 119.6(4)
C87 C63 C27 121.2(3)
C79 C64 C68 118.6(3)
C70 C65 C19 121.6(3)
C45 C66 C71 120.0(4)
C84 C67 C60 119.3(4)
C26 C68 C64 120.8(4)
C80 C69 C20 120.1(3)
C73 C70 C65 120.2(3)
C78 C71 C66 118.9(4)
C80 C72 C57 120.5(3)
C70 C73 C86 119.8(3)
N5 C74 C11 110.6(3)
N5 C74 C97 109.1(3)
C11 C74 C97 110.2(3)
C61 C75 C39 120.8(4)
C19 C76 C86 121.9(3)
C95 C77 C36 120.8(3)
C71 C78 C53 121.2(4)
C51 C79 C64 120.4(4)
C72 C80 C69 119.2(3)
C93 C81 C18 121.8(3)
C91 C82 C95 121.0(4)
C94 C83 C17 112.0(3)
C87 C84 C67 120.2(3)
C56 C85 C99 112.8(3)
C73 C86 C76 119.3(4)
C84 C87 C63 119.7(3)
C11 C88 C96 110.4(3)
C90 C89 C92 121.6(4)
C89 C90 C18 121.1(3)
C82 C91 C59 121.3(3)
C89 C92 C93 118.1(4)
C81 C93 C92 121.1(4)
C99 C94 C83 110.5(3)
C77 C95 C82 118.4(4)
C98 C96 C88 110.2(3)
C98 C97 C74 110.5(3)
C96 C98 C97 111.1(4)
C94 C99 C85 110.6(3)
N100 C1 C101 179.0(9)

loop_
_geom_bond_atom_site_label_1
_geom_bond_atom_site_label_2
_geom_bond_distance
O1 C6 1.355(4)
O2 C102 1.361(4)
O3 C40 1.361(4)
N1 C5 1.265(4)
N1 C11 1.463(4)
N2 C50 1.272(4)
N2 C30 1.467(4)
N3 C28 1.293(4)
N3 C17 1.461(4)
N4 C16 1.272(4)
N4 C15 1.469(4)
N5 C49 1.288(4)
N5 C74 1.466(4)
C6 C2 1.378(5)
C6 C4 1.410(5)
N6 C33 1.268(4)
N6 C56 1.457(4)
C2 C22 1.409(4)
C2 C5 1.470(5)
C3 C40 1.396(5)
C3 C43 1.402(4)
C3 C16 1.470(5)
C4 C35 1.410(4)
C4 C28 1.446(5)
C102 C14 1.376(5)
C102 C24 1.404(4)
C7 C18 1.541(5)
C7 C47 1.541(5)
C7 C48 1.551(4)
C7 C19 1.551(5)
C8 C48 1.390(5)
C8 C10 1.393(5)
C9 C31 1.387(5)
C9 C24 1.405(4)
C10 C40 1.405(5)
C10 C49 1.455(5)
C11 C74 1.524(5)
C11 C88 1.527(5)
C12 C20 1.381(5)
C12 C57 1.384(5)
C12 C25 1.563(5)
C13 C42 1.506(5)
C13 C29 1.527(5)
C14 C32 1.403(5)
C14 C33 1.481(5)
C15 C29 1.511(5)
C15 C30 1.527(5)
C17 C83 1.524(5)
C17 C56 1.537(5)
C18 C81 1.400(5)
C18 C90 1.410(5)
C19 C76 1.376(5)
C19 C65 1.401(5)
C20 C69 1.395(5)
C21 C39 1.386(5)
C21 C37 1.401(5)
C21 C34 1.543(5)
C22 C44 1.389(5)
C23 C53 1.393(5)
C23 C45 1.397(5)
C23 C34 1.546(5)
C24 C50 1.464(5)
C25 C52 1.543(5)
C25 C59 1.546(5)
C25 C31 1.557(4)
C26 C68 1.360(5)
C26 C52 1.406(5)
C27 C60 1.373(5)
C27 C63 1.396(5)
C27 C34 1.545(5)
C30 C41 1.523(4)
C31 C32 1.384(4)
C34 C44 1.562(4)
C35 C44 1.383(5)
C36 C77 1.379(5)
C36 C59 1.398(5)
C37 C62 1.386(5)
C38 C46 1.366(5)
C38 C55 1.385(5)
C39 C75 1.387(5)
C41 C42 1.523(5)
C43 C48 1.384(5)
C45 C66 1.369(5)
C46 C54 1.392(5)
C47 C54 1.380(5)
C47 C58 1.392(5)
C51 C79 1.372(5)
C51 C52 1.391(5)
C53 C78 1.389(5)
C55 C58 1.364(5)
C56 C85 1.514(5)
C57 C72 1.398(5)
C59 C91 1.397(5)
C60 C67 1.397(5)
C61 C75 1.359(5)
C61 C62 1.395(5)
C63 C87 1.385(5)
C64 C79 1.378(5)
C64 C68 1.388(5)
C65 C70 1.379(5)
C66 C71 1.387(5)
C67 C84 1.384(5)
C69 C80 1.382(5)
C70 C73 1.372(6)
C71 C78 1.365(6)
C72 C80 1.368(5)
C73 C86 1.389(5)
C74 C97 1.531(5)
C76 C86 1.398(5)
C77 C95 1.374(5)
C81 C93 1.371(5)
C82 C91 1.377(5)
C82 C95 1.385(5)
C83 C94 1.519(5)
C84 C87 1.377(6)
C85 C99 1.522(5)
C88 C96 1.535(5)
C89 C90 1.372(5)
C89 C92 1.380(5)
C92 C93 1.383(5)
C94 C99 1.518(6)
C96 C98 1.503(6)
C97 C98 1.529(6)
N100 C1 1.163(9)
C101 C1 1.457(10)
